data_1549397
loop_
_publ_author_name
'Kulikov, Oleg V.'
'Siriwardane, Dumindika A.'
'Budhathoki-Uprety, Januka'
'McCandless, Gregory T.'
'Mahmood, Samsuddin F.'
'Novak, Bruce M.'

_publ_section_title
;
 The secondary structures of PEG-functionalized random copolymers derived
 from (R)- and (S)- families of alkyne polycarbodiimides
;
_journal_issue 20
_journal_name_full 'Polymer Chemistry'
_journal_page_first 2759
_journal_paper_doi 10.1039/C8PY00282G
_journal_volume 9
_journal_year 2018
_chemical_formula_moiety 'C24 H36 N2 S Si'
_chemical_formula_sum 'C24 H36 N2 S Si'
_chemical_formula_weight 412.70
_chemical_name_systematic 1-(hex-5-ynyl)-3-(3-(2-(trimethylsilyl)ethynyl)phenyl)thiourea
_space_group_crystal_system monoclinic
_space_group_IT_number 15
_space_group_name_Hall '-I 2ya'
_space_group_name_H-M_alt 'I 1 2/a 1'
_symmetry_space_group_name_Hall '-I 2ya'
_symmetry_space_group_name_H-M 'I 1 2/a 1'
_atom_sites_solution_hydrogens mixed
_audit_creation_method SHELXL-2014/7
_audit_update_record
;
2017-08-02 deposited with the CCDC.
2018-04-27 downloaded from the CCDC.
;
_cell_angle_alpha 90
_cell_angle_beta 101.616(10)
_cell_angle_gamma 90
_cell_formula_units_Z 8
_cell_length_a 24.712(7)
_cell_length_b 8.4842(15)
_cell_length_c 24.907(6)
_cell_measurement_reflns_used 4560
_cell_measurement_temperature 299(2)
_cell_measurement_theta_max 65.56
_cell_measurement_theta_min 3.62
_cell_volume 5115(2)
_computing_cell_refinement 'Bruker SAINT'
_computing_data_collection 'Bruker APEX2'
_computing_data_reduction 'Bruker SAINT'
_computing_molecular_graphics 'ORTEP-3 for Windows (Farrugia, 2012)'
_computing_publication_material 'publCIF (Westrip, 2010)'
_computing_structure_refinement 'SHELXL-2014/7 (Sheldrick, 2014)'
_computing_structure_solution 'SIR97 (Altomare et al., 1999)'
_diffrn_ambient_temperature 299(2)
_diffrn_measured_fraction_theta_full 0.982
_diffrn_measured_fraction_theta_max 0.982
_diffrn_measurement_device_type 'Bruker Kappa D8 APEX-II DUO CCD diffractometer'
_diffrn_measurement_method '\f and \w scans'
_diffrn_radiation_monochromator 'HELIOS optics'
_diffrn_radiation_type CuK\a
_diffrn_radiation_wavelength 1.54184
_diffrn_reflns_av_R_equivalents 0.0319
_diffrn_reflns_av_unetI/netI 0.0280
_diffrn_reflns_Laue_measured_fraction_full 0.982
_diffrn_reflns_Laue_measured_fraction_max 0.982
_diffrn_reflns_limit_h_max 29
_diffrn_reflns_limit_h_min -26
_diffrn_reflns_limit_k_max 3
_diffrn_reflns_limit_k_min -10
_diffrn_reflns_limit_l_max 29
_diffrn_reflns_limit_l_min -28
_diffrn_reflns_number 16729
_diffrn_reflns_point_group_measured_fraction_full 0.982
_diffrn_reflns_point_group_measured_fraction_max 0.982
_diffrn_reflns_theta_full 66.934
_diffrn_reflns_theta_max 66.934
_diffrn_reflns_theta_min 3.623
_diffrn_source 'I\mS microfocus tube'
_exptl_absorpt_coefficient_mu 1.637
_exptl_absorpt_correction_T_max 0.7528
_exptl_absorpt_correction_T_min 0.6302
_exptl_absorpt_correction_type multi-scan
_exptl_absorpt_process_details
;
SADABS (Krause, Herbst-Irmer, Sheldrick, & Stalke;  J. Appl. Cryst. 2015, 48,
3-10)
;
_exptl_crystal_colour colourless
_exptl_crystal_density_diffrn 1.072
_exptl_crystal_description blade
_exptl_crystal_F_000 1792
_exptl_crystal_size_max 0.640
_exptl_crystal_size_mid 0.080
_exptl_crystal_size_min 0.060
_refine_diff_density_max 0.278
_refine_diff_density_min -0.207
_refine_diff_density_rms 0.033
_refine_ls_extinction_method none
_refine_ls_goodness_of_fit_ref 1.054
_refine_ls_hydrogen_treatment mixed
_refine_ls_matrix_type full
_refine_ls_number_parameters 265
_refine_ls_number_reflns 4474
_refine_ls_number_restraints 0
_refine_ls_restrained_S_all 1.054
_refine_ls_R_factor_all 0.0613
_refine_ls_R_factor_gt 0.0470
_refine_ls_shift/su_max 0.000
_refine_ls_shift/su_mean 0.000
_refine_ls_structure_factor_coef Fsqd
_refine_ls_weighting_details 'w=1/[\s^2^(Fo^2^)+(0.0764P)^2^+1.8528P] where P=(Fo^2^+2Fc^2^)/3'
_refine_ls_weighting_scheme calc
_refine_ls_wR_factor_gt 0.1331
_refine_ls_wR_factor_ref 0.1468
_reflns_Friedel_coverage 0.000
_reflns_number_gt 3412
_reflns_number_total 4474
_reflns_threshold_expression 'I > 2\s(I)'
_cod_data_source_file c8py00282g4.cif
_cod_data_source_block Oleg_DBN5_rt_07272017
_cod_depositor_comments 'Adding full bibliography for 1549397.cif.'
_cod_database_code 1549397
_publcif_datablock.id {6e312b67-dc18-4328-88bd-ece2360f99f7}

_shelx_shelxl_version_number 2014/7
_shelx_space_group_comment
;
The symmetry employed for this shelxl refinement is uniquely defined
by the following loop, which should always be used as a source of
symmetry information in preference to the above space-group names.
They are only intended as comments.
;
_shelx_estimated_absorpt_t_min 0.421
_shelx_estimated_absorpt_t_max 0.908

loop_
_space_group_symop_operation_xyz
'x, y, z'
'-x+1/2, y, -z'
'x+1/2, y+1/2, z+1/2'
'-x+1, y+1/2, -z+1/2'
'-x, -y, -z'
'x-1/2, -y, z'
'-x+1/2, -y+1/2, -z+1/2'
'x, -y+1/2, z+1/2'

loop_
_atom_site_label
_atom_site_type_symbol
_atom_site_fract_x
_atom_site_fract_y
_atom_site_fract_z
_atom_site_U_iso_or_equiv
_atom_site_adp_type
_atom_site_occupancy
_atom_site_site_symmetry_order
_atom_site_calc_flag
_atom_site_refinement_flags_posn
_atom_site_refinement_flags_adp
S1 S 0.07008(2) 0.53294(7) 0.29523(2) 0.0722(2) Uani 1 1 d . .
Si1 Si 0.28429(3) 0.41567(9) 0.13663(3) 0.0806(2) Uani 1 1 d . .
N1 N 0.00360(9) 0.7736(2) 0.30181(8) 0.0772(5) Uani 1 1 d . .
H1N H -0.0183(11) 0.844(3) 0.2860(11) 0.093 Uiso 1 1 d . U
N2 N 0.02165(7) 0.7376(2) 0.21821(7) 0.0681(5) Uani 1 1 d . .
H2N H -0.0013(10) 0.807(3) 0.2102(10) 0.082 Uiso 1 1 d . U
C1 C -0.10568(14) 0.5102(5) 0.53741(16) 0.1208(11) Uani 1 1 d . .
H1 H -0.1076 0.4973 0.5740 0.145 Uiso 1 1 calc R U
C2 C -0.10322(12) 0.5262(4) 0.49180(14) 0.1034(9) Uani 1 1 d . .
C3 C -0.10064(13) 0.5486(4) 0.43422(13) 0.1114(10) Uani 1 1 d . .
H3A H -0.1330 0.6071 0.4163 0.134 Uiso 1 1 calc R U
H3B H -0.1017 0.4463 0.4166 0.134 Uiso 1 1 calc R U
C4 C -0.05006(11) 0.6344(3) 0.42629(10) 0.0845(7) Uani 1 1 d . .
H4A H -0.0177 0.5762 0.4443 0.101 Uiso 1 1 calc R U
H4B H -0.0490 0.7370 0.4436 0.101 Uiso 1 1 calc R U
C5 C -0.04786(10) 0.6561(3) 0.36638(9) 0.0805(6) Uani 1 1 d . .
H5A H -0.0478 0.5535 0.3492 0.097 Uiso 1 1 calc R U
H5B H -0.0807 0.7119 0.3481 0.097 Uiso 1 1 calc R U
C6 C 0.00217(11) 0.7461(3) 0.35904(10) 0.0819(7) Uani 1 1 d . .
H6A H 0.0029 0.8467 0.3777 0.098 Uiso 1 1 calc R U
H6B H 0.0350 0.6879 0.3760 0.098 Uiso 1 1 calc R U
C7 C 0.03004(8) 0.6875(2) 0.27076(9) 0.0633(5) Uani 1 1 d . .
C8 C 0.04142(8) 0.6808(2) 0.17248(8) 0.0614(5) Uani 1 1 d . .
C9 C 0.09356(8) 0.6180(3) 0.17561(9) 0.0656(5) Uani 1 1 d . .
H9 H 0.1172 0.6055 0.2095 0.079 Uiso 1 1 calc R U
C10 C 0.11054(9) 0.5736(3) 0.12788(10) 0.0715(6) Uani 1 1 d . .
C11 C 0.07531(11) 0.5924(3) 0.07749(10) 0.0853(7) Uani 1 1 d . .
H11 H 0.0864 0.5614 0.0455 0.102 Uiso 1 1 calc R U
C12 C 0.02388(10) 0.6574(4) 0.07508(10) 0.0892(7) Uani 1 1 d . .
H12 H 0.0003 0.6719 0.0413 0.107 Uiso 1 1 calc R U
C13 C 0.00713(9) 0.7009(3) 0.12233(9) 0.0751(6) Uani 1 1 d . .
H13 H -0.0278 0.7443 0.1203 0.090 Uiso 1 1 calc R U
C14 C 0.16536(10) 0.5126(3) 0.13129(10) 0.0819(7) Uani 1 1 d . .
C15 C 0.21159(11) 0.4671(4) 0.13387(11) 0.0907(8) Uani 1 1 d . .
C16 C 0.32415(17) 0.4769(6) 0.20446(17) 0.1468(16) Uani 1 1 d . .
H16 H 0.3125 0.3953 0.2276 0.176 Uiso 1 1 calc R U
C17 C 0.3097(2) 0.6108(7) 0.2303(2) 0.199(2) Uani 1 1 d . .
H17A H 0.3282 0.6099 0.2681 0.298 Uiso 1 1 calc R U
H17B H 0.2705 0.6121 0.2280 0.298 Uiso 1 1 calc R U
H17C H 0.3205 0.7029 0.2127 0.298 Uiso 1 1 calc R U
C18 C 0.38573(15) 0.4369(6) 0.21224(18) 0.1593(18) Uani 1 1 d . .
H18A H 0.4001 0.4787 0.1821 0.239 Uiso 1 1 calc R U
H18B H 0.3904 0.3245 0.2136 0.239 Uiso 1 1 calc R U
H18C H 0.4053 0.4824 0.2459 0.239 Uiso 1 1 calc R U
C19 C 0.28860(13) 0.1969(4) 0.13027(15) 0.1111(10) Uani 1 1 d . .
H19 H 0.3278 0.1706 0.1337 0.133 Uiso 1 1 calc R U
C20 C 0.25899(17) 0.1405(6) 0.07392(19) 0.1579(17) Uani 1 1 d . .
H20A H 0.2595 0.0274 0.0728 0.237 Uiso 1 1 calc R U
H20B H 0.2774 0.1817 0.0465 0.237 Uiso 1 1 calc R U
H20C H 0.2214 0.1767 0.0669 0.237 Uiso 1 1 calc R U
C21 C 0.2681(2) 0.1080(6) 0.1755(2) 0.178(2) Uani 1 1 d . .
H21A H 0.2294 0.1275 0.1725 0.267 Uiso 1 1 calc R U
H21B H 0.2879 0.1434 0.2106 0.267 Uiso 1 1 calc R U
H21C H 0.2741 -0.0029 0.1718 0.267 Uiso 1 1 calc R U
C22 C 0.30296(14) 0.5150(5) 0.07668(14) 0.1126(10) Uani 1 1 d . .
H22 H 0.2761 0.4762 0.0450 0.135 Uiso 1 1 calc R U
C23 C 0.35955(18) 0.4701(6) 0.0647(2) 0.173(2) Uani 1 1 d . .
H23A H 0.3683 0.5388 0.0371 0.259 Uiso 1 1 calc R U
H23B H 0.3585 0.3630 0.0520 0.259 Uiso 1 1 calc R U
H23C H 0.3873 0.4802 0.0976 0.259 Uiso 1 1 calc R U
C24 C 0.2955(2) 0.6898(6) 0.0756(2) 0.185(2) Uani 1 1 d . .
H24A H 0.3240 0.7373 0.1026 0.277 Uiso 1 1 calc R U
H24B H 0.2600 0.7152 0.0834 0.277 Uiso 1 1 calc R U
H24C H 0.2977 0.7292 0.0399 0.277 Uiso 1 1 calc R U

loop_
_atom_site_aniso_label
_atom_site_aniso_U_11
_atom_site_aniso_U_22
_atom_site_aniso_U_33
_atom_site_aniso_U_23
_atom_site_aniso_U_13
_atom_site_aniso_U_12
S1 0.0655(3) 0.0742(4) 0.0776(4) 0.0094(3) 0.0157(3) 0.0007(2)
Si1 0.0599(4) 0.1036(5) 0.0799(4) -0.0061(3) 0.0181(3) 0.0116(3)
N1 0.0847(13) 0.0814(13) 0.0704(12) 0.0049(10) 0.0276(10) 0.0106(10)
N2 0.0627(10) 0.0764(12) 0.0687(11) 0.0047(9) 0.0217(8) 0.0141(8)
C1 0.108(2) 0.149(3) 0.117(3) 0.035(2) 0.052(2) 0.021(2)
C2 0.0841(18) 0.130(2) 0.106(2) 0.0287(18) 0.0421(16) 0.0174(16)
C3 0.0891(19) 0.149(3) 0.103(2) 0.0168(19) 0.0357(16) -0.0014(18)
C4 0.0868(16) 0.0975(18) 0.0736(15) 0.0036(13) 0.0269(12) 0.0052(14)
C5 0.0855(16) 0.0886(16) 0.0712(14) -0.0010(12) 0.0246(12) 0.0024(13)
C6 0.0895(16) 0.0924(16) 0.0679(14) -0.0043(12) 0.0256(12) -0.0028(13)
C7 0.0544(11) 0.0685(12) 0.0694(13) -0.0004(10) 0.0178(9) -0.0066(9)
C8 0.0557(11) 0.0657(12) 0.0657(12) 0.0036(9) 0.0192(9) -0.0010(9)
C9 0.0537(11) 0.0733(13) 0.0716(13) 0.0001(10) 0.0169(9) 0.0008(9)
C10 0.0608(12) 0.0790(14) 0.0801(15) 0.0007(11) 0.0269(11) 0.0040(10)
C11 0.0834(16) 0.1092(19) 0.0700(15) 0.0016(13) 0.0312(13) 0.0086(14)
C12 0.0793(16) 0.123(2) 0.0656(14) 0.0126(14) 0.0154(12) 0.0150(15)
C13 0.0601(12) 0.0935(16) 0.0742(14) 0.0105(12) 0.0192(11) 0.0111(11)
C14 0.0693(15) 0.0950(17) 0.0879(17) -0.0037(13) 0.0312(12) 0.0072(12)
C15 0.0725(16) 0.111(2) 0.0943(18) -0.0041(15) 0.0297(13) 0.0144(14)
C16 0.128(3) 0.188(4) 0.111(3) -0.044(3) -0.009(2) 0.024(3)
C17 0.182(5) 0.228(6) 0.185(5) -0.119(4) 0.036(4) -0.046(4)
C18 0.100(3) 0.204(5) 0.148(4) 0.004(3) -0.034(2) -0.002(3)
C19 0.0853(19) 0.115(2) 0.137(3) -0.005(2) 0.0340(19) 0.0195(17)
C20 0.135(3) 0.152(4) 0.189(4) -0.067(3) 0.039(3) -0.011(3)
C21 0.208(5) 0.130(3) 0.215(5) 0.050(3) 0.091(4) 0.016(3)
C22 0.090(2) 0.141(3) 0.114(2) 0.019(2) 0.0360(17) 0.0104(18)
C23 0.132(3) 0.236(5) 0.180(4) 0.039(4) 0.101(3) 0.018(3)
C24 0.195(5) 0.139(4) 0.244(6) 0.058(4) 0.101(4) 0.004(3)

loop_
_atom_type_symbol
_atom_type_description
_atom_type_scat_dispersion_real
_atom_type_scat_dispersion_imag
_atom_type_scat_source
C C 0.0181 0.0091 'International Tables Vol C Tables 4.2.6.8 and 6.1.1.4'
H H 0.0000 0.0000 'International Tables Vol C Tables 4.2.6.8 and 6.1.1.4'
N N 0.0311 0.0180 'International Tables Vol C Tables 4.2.6.8 and 6.1.1.4'
Si Si 0.2541 0.3302 'International Tables Vol C Tables 4.2.6.8 and 6.1.1.4'
S S 0.3331 0.5567 'International Tables Vol C Tables 4.2.6.8 and 6.1.1.4'

loop_
_geom_angle_atom_site_label_1
_geom_angle_atom_site_label_2
_geom_angle_atom_site_label_3
_geom_angle
C15 Si1 C16 107.73(16)
C15 Si1 C22 105.21(14)
C16 Si1 C22 115.8(2)
C15 Si1 C19 107.75(14)
C16 Si1 C19 109.11(19)
C22 Si1 C19 110.86(16)
C7 N1 C6 126.5(2)
C7 N1 H1N 117.5(18)
C6 N1 H1N 115.4(18)
C7 N2 C8 131.55(19)
C7 N2 H2N 115.4(17)
C8 N2 H2N 112.7(17)
C2 C1 H1 180.0
C1 C2 C3 179.1(4)
C2 C3 C4 113.4(3)
C2 C3 H3A 108.9
C4 C3 H3A 108.9
C2 C3 H3B 108.9
C4 C3 H3B 108.9
H3A C3 H3B 107.7
C3 C4 C5 112.7(2)
C3 C4 H4A 109.0
C5 C4 H4A 109.0
C3 C4 H4B 109.0
C5 C4 H4B 109.0
H4A C4 H4B 107.8
C6 C5 C4 112.2(2)
C6 C5 H5A 109.2
C4 C5 H5A 109.2
C6 C5 H5B 109.2
C4 C5 H5B 109.2
H5A C5 H5B 107.9
N1 C6 C5 112.7(2)
N1 C6 H6A 109.0
C5 C6 H6A 109.0
N1 C6 H6B 109.0
C5 C6 H6B 109.0
H6A C6 H6B 107.8
N1 C7 N2 113.2(2)
N1 C7 S1 122.74(17)
N2 C7 S1 124.11(16)
C13 C8 C9 119.83(19)
C13 C8 N2 116.22(19)
C9 C8 N2 123.80(19)
C8 C9 C10 119.6(2)
C8 C9 H9 120.2
C10 C9 H9 120.2
C11 C10 C9 120.1(2)
C11 C10 C14 120.5(2)
C9 C10 C14 119.4(2)
C12 C11 C10 119.5(2)
C12 C11 H11 120.3
C10 C11 H11 120.3
C13 C12 C11 120.3(2)
C13 C12 H12 119.8
C11 C12 H12 119.8
C8 C13 C12 120.6(2)
C8 C13 H13 119.7
C12 C13 H13 119.7
C15 C14 C10 177.7(3)
C14 C15 Si1 174.8(3)
C17 C16 C18 117.6(4)
C17 C16 Si1 121.0(3)
C18 C16 Si1 112.7(3)
C17 C16 H16 99.9
C18 C16 H16 99.9
Si1 C16 H16 99.9
C16 C17 H17A 109.5
C16 C17 H17B 109.5
H17A C17 H17B 109.5
C16 C17 H17C 109.5
H17A C17 H17C 109.5
H17B C17 H17C 109.5
C16 C18 H18A 109.5
C16 C18 H18B 109.5
H18A C18 H18B 109.5
C16 C18 H18C 109.5
H18A C18 H18C 109.5
H18B C18 H18C 109.5
C20 C19 C21 110.8(4)
C20 C19 Si1 111.4(3)
C21 C19 Si1 113.3(3)
C20 C19 H19 106.9
C21 C19 H19 106.9
Si1 C19 H19 106.9
C19 C20 H20A 109.5
C19 C20 H20B 109.5
H20A C20 H20B 109.5
C19 C20 H20C 109.5
H20A C20 H20C 109.5
H20B C20 H20C 109.5
C19 C21 H21A 109.5
C19 C21 H21B 109.5
H21A C21 H21B 109.5
C19 C21 H21C 109.5
H21A C21 H21C 109.5
H21B C21 H21C 109.5
C24 C22 C23 110.9(3)
C24 C22 Si1 114.6(3)
C23 C22 Si1 115.3(3)
C24 C22 H22 104.9
C23 C22 H22 104.9
Si1 C22 H22 104.9
C22 C23 H23A 109.5
C22 C23 H23B 109.5
H23A C23 H23B 109.5
C22 C23 H23C 109.5
H23A C23 H23C 109.5
H23B C23 H23C 109.5
C22 C24 H24A 109.5
C22 C24 H24B 109.5
H24A C24 H24B 109.5
C22 C24 H24C 109.5
H24A C24 H24C 109.5
H24B C24 H24C 109.5

loop_
_geom_bond_atom_site_label_1
_geom_bond_atom_site_label_2
_geom_bond_distance
S1 C7 1.681(2)
Si1 C15 1.836(3)
Si1 C16 1.850(4)
Si1 C22 1.852(3)
Si1 C19 1.867(3)
N1 C7 1.328(3)
N1 C6 1.452(3)
N1 H1N 0.85(3)
N2 C7 1.352(3)
N2 C8 1.412(3)
N2 H2N 0.81(3)
C1 C2 1.158(4)
C1 H1 0.9300
C2 C3 1.461(4)
C3 C4 1.493(4)
C3 H3A 0.9700
C3 H3B 0.9700
C4 C5 1.515(3)
C4 H4A 0.9700
C4 H4B 0.9700
C5 C6 1.495(3)
C5 H5A 0.9700
C5 H5B 0.9700
C6 H6A 0.9700
C6 H6B 0.9700
C8 C13 1.371(3)
C8 C9 1.382(3)
C9 C10 1.390(3)
C9 H9 0.9300
C10 C11 1.385(3)
C10 C14 1.437(3)
C11 C12 1.375(3)
C11 H11 0.9300
C12 C13 1.374(3)
C12 H12 0.9300
C13 H13 0.9300
C14 C15 1.195(3)
C16 C17 1.387(6)
C16 C18 1.533(5)
C16 H16 0.9800
C17 H17A 0.9600
C17 H17B 0.9600
C17 H17C 0.9600
C18 H18A 0.9600
C18 H18B 0.9600
C18 H18C 0.9600
C19 C20 1.524(5)
C19 C21 1.524(5)
C19 H19 0.9800
C20 H20A 0.9600
C20 H20B 0.9600
C20 H20C 0.9600
C21 H21A 0.9600
C21 H21B 0.9600
C21 H21C 0.9600
C22 C24 1.494(5)
C22 C23 1.535(5)
C22 H22 0.9800
C23 H23A 0.9600
C23 H23B 0.9600
C23 H23C 0.9600
C24 H24A 0.9600
C24 H24B 0.9600
C24 H24C 0.9600

loop_
_geom_hbond_atom_site_label_D
_geom_hbond_atom_site_label_H
_geom_hbond_atom_site_label_A
_geom_hbond_distance_DH
_geom_hbond_distance_HA
_geom_hbond_distance_DA
_geom_hbond_angle_DHA
_geom_hbond_site_symmetry_A
N1 H1N S1 0.85(3) 2.69(3) 3.497(2) 158(2) 4_455
N2 H2N S1 0.81(3) 2.55(3) 3.350(2) 169(2) 4_455
C9 H9 S1 0.93 2.70 3.229(2) 116.9 .

loop_
_geom_torsion_atom_site_label_1
_geom_torsion_atom_site_label_2
_geom_torsion_atom_site_label_3
_geom_torsion_atom_site_label_4
_geom_torsion
C2 C3 C4 C5 179.8(3)
C3 C4 C5 C6 178.4(2)
C7 N1 C6 C5 -95.9(3)
C4 C5 C6 N1 -177.5(2)
C6 N1 C7 N2 177.0(2)
C6 N1 C7 S1 -3.4(3)
C8 N2 C7 N1 -179.8(2)
C8 N2 C7 S1 0.6(3)
C7 N2 C8 C13 148.7(2)
C7 N2 C8 C9 -35.8(3)
C13 C8 C9 C10 -0.9(3)
N2 C8 C9 C10 -176.2(2)
C8 C9 C10 C11 0.0(3)
C8 C9 C10 C14 178.2(2)
C9 C10 C11 C12 1.0(4)
C14 C10 C11 C12 -177.2(3)
C10 C11 C12 C13 -1.1(4)
C9 C8 C13 C12 0.7(4)
N2 C8 C13 C12 176.4(2)
C11 C12 C13 C8 0.2(4)
C15 Si1 C16 C17 -34.3(5)
C22 Si1 C16 C17 83.1(5)
C19 Si1 C16 C17 -151.1(5)
C15 Si1 C16 C18 178.8(3)
C22 Si1 C16 C18 -63.8(4)
C19 Si1 C16 C18 62.1(4)
C15 Si1 C19 C20 66.3(3)
C16 Si1 C19 C20 -177.0(3)
C22 Si1 C19 C20 -48.3(3)
C15 Si1 C19 C21 -59.5(3)
C16 Si1 C19 C21 57.2(4)
C22 Si1 C19 C21 -174.2(3)
C15 Si1 C22 C24 58.2(4)
C16 Si1 C22 C24 -60.6(4)
C19 Si1 C22 C24 174.4(3)
C15 Si1 C22 C23 -171.1(3)
C16 Si1 C22 C23 70.1(4)
C19 Si1 C22 C23 -54.9(4)
